data_4025838
loop_
_publ_author_name
'Lei Wang'
'Yu-Cheng Huang'
'Yang Liu'
'Hoong-Kun Fun'
'Yan Zhang'
'Jian-Hua Xu'

_publ_section_title
;
 Photoinduced [4 + 4], [4 + 2], and [2 + 2] Cycloadditions of o-Quinones
 with Oxazoles: Chemo-, Regio-, and Diastereoselectivity
;
_journal_name_full 'Journal of Organic Chemistry'
_journal_page_first 7757
_journal_page_last 7768
_journal_paper_doi 10.1021/jo101764f
_journal_volume 75
_journal_year 2010
_chemical_formula_moiety '2(C43 H27 N O5), C3 H6 O'
_chemical_formula_sum 'C89 H60 N2 O11'
_chemical_formula_weight 1333.39
_chemical_name_systematic
; 
 ? 
;
_space_group_IT_number 2
_symmetry_cell_setting triclinic
_symmetry_space_group_name_Hall '-P 1'
_symmetry_space_group_name_H-M 'P -1'
_atom_sites_solution_hydrogens geom
_atom_sites_solution_primary direct
_atom_sites_solution_secondary difmap
_audit_creation_method SHELXL-97
_cell_angle_alpha 105.2630(10)
_cell_angle_beta 95.1530(10)
_cell_angle_gamma 103.8470(10)
_cell_formula_units_Z 2
_cell_length_a 9.7928(4)
_cell_length_b 18.9560(9)
_cell_length_c 19.1443(9)
_cell_measurement_reflns_used 9922
_cell_measurement_temperature 100.0(1)
_cell_measurement_theta_max 30.11
_cell_measurement_theta_min 2.70
_cell_volume 3284.2(3)
_computing_structure_refinement 'SHELXL-97 (Sheldrick, 2008)'
_computing_structure_solution 'SHELXS-97 (Sheldrick, 2008)'
_diffrn_ambient_temperature 100.0(1)
_diffrn_measured_fraction_theta_full 0.989
_diffrn_measured_fraction_theta_max 0.989
_diffrn_radiation_monochromator graphite
_diffrn_radiation_source 'fine-focus sealed tube'
_diffrn_radiation_type MoK\a
_diffrn_radiation_wavelength 0.71073
_diffrn_reflns_av_R_equivalents 0.0473
_diffrn_reflns_av_sigmaI/netI 0.0575
_diffrn_reflns_limit_h_max 13
_diffrn_reflns_limit_h_min -13
_diffrn_reflns_limit_k_max 26
_diffrn_reflns_limit_k_min -25
_diffrn_reflns_limit_l_max 26
_diffrn_reflns_limit_l_min -26
_diffrn_reflns_number 63296
_diffrn_reflns_theta_full 30.13
_diffrn_reflns_theta_max 30.13
_diffrn_reflns_theta_min 2.16
_exptl_absorpt_coefficient_mu 0.089
_exptl_absorpt_correction_T_max 0.9862
_exptl_absorpt_correction_T_min 0.9790
_exptl_absorpt_correction_type multi-scan
_exptl_crystal_colour colourless
_exptl_crystal_density_diffrn 1.348
_exptl_crystal_density_method 'not measured'
_exptl_crystal_description block
_exptl_crystal_F_000 1392
_exptl_crystal_size_max 0.24
_exptl_crystal_size_mid 0.19
_exptl_crystal_size_min 0.16
_refine_diff_density_max 0.372
_refine_diff_density_min -0.487
_refine_diff_density_rms 0.055
_refine_ls_extinction_method none
_refine_ls_goodness_of_fit_ref 1.026
_refine_ls_hydrogen_treatment constr
_refine_ls_matrix_type full
_refine_ls_number_parameters 921
_refine_ls_number_reflns 19180
_refine_ls_number_restraints 0
_refine_ls_restrained_S_all 1.026
_refine_ls_R_factor_all 0.0857
_refine_ls_R_factor_gt 0.0487
_refine_ls_shift/su_max 0.001
_refine_ls_shift/su_mean 0.000
_refine_ls_structure_factor_coef Fsqd
_refine_ls_weighting_details 'calc w=1/[\s^2^(Fo^2^)+(0.0698P)^2^+0.5361P] where P=(Fo^2^+2Fc^2^)/3'
_refine_ls_weighting_scheme calc
_refine_ls_wR_factor_gt 0.1214
_refine_ls_wR_factor_ref 0.1441
_reflns_number_gt 12912
_reflns_number_total 19180
_reflns_threshold_expression >2sigma(I)
_cod_data_source_file jo101764f_si_001_2.cif
_cod_data_source_block mo_hyc1_0m
_cod_depositor_comments
;
The following automatic conversions were performed:

'_symmetry_cell_setting' value 'Triclinic' changed to 'triclinic'
according to the built-in table from CIF Core dictionary named
'cif_core.dic' version 2.4.1 from 2010-06-29.

Automatic conversion script
Id: cif_fix_values 1646 2011-03-28 12:23:43Z adriana 
;
_cod_database_code 4025838

loop_
_symmetry_equiv_pos_as_xyz
'x, y, z'
'-x, -y, -z'

loop_
_atom_site_label
_atom_site_type_symbol
_atom_site_fract_x
_atom_site_fract_y
_atom_site_fract_z
_atom_site_U_iso_or_equiv
_atom_site_adp_type
_atom_site_occupancy
_atom_site_symmetry_multiplicity
_atom_site_calc_flag
_atom_site_refinement_flags
_atom_site_disorder_assembly
_atom_site_disorder_group
O1A O 0.54146(10) 0.11017(6) 0.15121(6) 0.0208(2) Uani 1 1 d . . .
O2A O 0.77610(10) 0.16659(6) 0.14263(6) 0.0220(2) Uani 1 1 d . . .
O3A O 0.49532(9) 0.21937(6) 0.12773(5) 0.0184(2) Uani 1 1 d . . .
O4A O 0.62513(9) 0.25618(6) 0.24090(5) 0.0196(2) Uani 1 1 d . . .
O5A O 0.88620(9) 0.29019(6) 0.19005(5) 0.0208(2) Uani 1 1 d . . .
N1A N 0.61049(12) 0.08979(7) 0.03655(7) 0.0224(3) Uani 1 1 d . . .
C1A C 0.30907(15) 0.14864(9) -0.03579(9) 0.0241(3) Uani 1 1 d . . .
H1AA H 0.2809 0.1699 0.0082 0.029 Uiso 1 1 calc R . .
C2A C 0.24045(16) 0.15072(10) -0.10171(9) 0.0303(4) Uani 1 1 d . . .
H2AA H 0.1669 0.1740 -0.1016 0.036 Uiso 1 1 calc R . .
C3A C 0.28083(18) 0.11850(10) -0.16730(9) 0.0325(4) Uani 1 1 d . . .
H3AA H 0.2332 0.1192 -0.2113 0.039 Uiso 1 1 calc R . .
C4A C 0.39226(19) 0.08515(10) -0.16770(9) 0.0328(4) Uani 1 1 d . . .
H4AA H 0.4198 0.0638 -0.2119 0.039 Uiso 1 1 calc R . .
C5A C 0.46244(16) 0.08370(9) -0.10240(9) 0.0266(3) Uani 1 1 d . . .
H5AA H 0.5382 0.0620 -0.1027 0.032 Uiso 1 1 calc R . .
C6A C 0.42053(14) 0.11441(8) -0.03606(8) 0.0200(3) Uani 1 1 d . . .
C7A C 0.49547(13) 0.11066(8) 0.03233(8) 0.0190(3) Uani 1 1 d . . .
C8A C 0.45463(13) 0.13775(8) 0.10821(8) 0.0181(3) Uani 1 1 d . . .
C9A C 0.30129(13) 0.10895(8) 0.11660(8) 0.0184(3) Uani 1 1 d . . .
C10A C 0.23446(16) 0.15415(10) 0.16271(10) 0.0294(4) Uani 1 1 d . . .
H10A H 0.2831 0.2042 0.1885 0.035 Uiso 1 1 calc R . .
C11A C 0.09413(17) 0.12438(11) 0.17030(12) 0.0395(5) Uani 1 1 d . . .
H11A H 0.0488 0.1547 0.2011 0.047 Uiso 1 1 calc R . .
C12A C 0.02186(16) 0.05014(10) 0.13246(10) 0.0321(4) Uani 1 1 d . . .
H12A H -0.0718 0.0305 0.1379 0.038 Uiso 1 1 calc R . .
C13A C 0.08828(15) 0.00490(9) 0.08650(9) 0.0259(3) Uani 1 1 d . . .
H13A H 0.0394 -0.0452 0.0610 0.031 Uiso 1 1 calc R . .
C14A C 0.22805(14) 0.03412(9) 0.07839(8) 0.0221(3) Uani 1 1 d . . .
H14A H 0.2728 0.0036 0.0474 0.027 Uiso 1 1 calc R . .
C15A C 0.65860(14) 0.10223(9) 0.11393(8) 0.0224(3) Uani 1 1 d . . .
H15A H 0.6862 0.0575 0.1199 0.027 Uiso 1 1 calc R . .
C16A C 0.76428(13) 0.23941(9) 0.13992(8) 0.0192(3) Uani 1 1 d . . .
C17A C 0.78228(14) 0.25355(9) 0.06669(8) 0.0220(3) Uani 1 1 d . . .
C18A C 0.85113(15) 0.21029(10) 0.01879(9) 0.0278(3) Uani 1 1 d . . .
H18A H 0.8824 0.1719 0.0312 0.033 Uiso 1 1 calc R . .
C19A C 0.87297(17) 0.22453(12) -0.04731(9) 0.0352(4) Uani 1 1 d . . .
H19A H 0.9181 0.1954 -0.0795 0.042 Uiso 1 1 calc R . .
C20A C 0.82761(18) 0.28202(12) -0.06524(9) 0.0375(4) Uani 1 1 d . . .
H20A H 0.8408 0.2910 -0.1099 0.045 Uiso 1 1 calc R . .
C21A C 0.76254(17) 0.32639(11) -0.01701(9) 0.0316(4) Uani 1 1 d . . .
H21A H 0.7339 0.3655 -0.0294 0.038 Uiso 1 1 calc R . .
C22A C 0.73936(14) 0.31325(9) 0.04990(8) 0.0234(3) Uani 1 1 d . . .
C23A C 0.67958(14) 0.36368(9) 0.10476(8) 0.0225(3) Uani 1 1 d . . .
C24A C 0.66813(16) 0.43426(10) 0.09964(10) 0.0296(4) Uani 1 1 d . . .
H24A H 0.6936 0.4496 0.0592 0.035 Uiso 1 1 calc R . .
C25A C 0.61951(18) 0.48168(10) 0.15382(10) 0.0333(4) Uani 1 1 d . . .
H25A H 0.6098 0.5278 0.1488 0.040 Uiso 1 1 calc R . .
C26A C 0.58540(16) 0.46087(10) 0.21515(10) 0.0298(4) Uani 1 1 d . . .
H26A H 0.5558 0.4937 0.2522 0.036 Uiso 1 1 calc R . .
C27A C 0.59516(14) 0.39110(9) 0.22164(9) 0.0243(3) Uani 1 1 d . . .
H27A H 0.5722 0.3771 0.2631 0.029 Uiso 1 1 calc R . .
C28A C 0.63924(13) 0.34215(8) 0.16624(8) 0.0192(3) Uani 1 1 d . . .
C29A C 0.63110(13) 0.26201(9) 0.16864(8) 0.0180(3) Uani 1 1 d . . .
C30A C 0.75367(13) 0.27349(8) 0.28597(8) 0.0174(3) Uani 1 1 d . . .
C31A C 0.74522(13) 0.27179(8) 0.35939(8) 0.0167(3) Uani 1 1 d . . .
C32A C 0.61247(14) 0.25776(8) 0.38413(8) 0.0199(3) Uani 1 1 d . . .
H32A H 0.5290 0.2493 0.3521 0.024 Uiso 1 1 calc R . .
C33A C 0.60585(15) 0.25653(9) 0.45488(8) 0.0237(3) Uani 1 1 d . . .
H33A H 0.5181 0.2472 0.4708 0.028 Uiso 1 1 calc R . .
C34A C 0.73125(16) 0.26938(9) 0.50352(9) 0.0258(3) Uani 1 1 d . . .
H34A H 0.7264 0.2684 0.5516 0.031 Uiso 1 1 calc R . .
C35A C 0.86158(15) 0.28348(9) 0.48034(8) 0.0228(3) Uani 1 1 d . . .
H35A H 0.9439 0.2922 0.5133 0.027 Uiso 1 1 calc R . .
C36A C 0.87311(13) 0.28494(8) 0.40816(8) 0.0181(3) Uani 1 1 d . . .
C37A C 1.00917(13) 0.30034(8) 0.38188(8) 0.0180(3) Uani 1 1 d . . .
C38A C 1.14074(15) 0.31285(9) 0.42686(9) 0.0245(3) Uani 1 1 d . . .
H38A H 1.1416 0.3109 0.4749 0.029 Uiso 1 1 calc R . .
C39A C 1.26722(15) 0.32783(10) 0.40047(9) 0.0293(4) Uani 1 1 d . . .
H39A H 1.3526 0.3359 0.4308 0.035 Uiso 1 1 calc R . .
C40A C 1.26882(15) 0.33104(9) 0.32886(9) 0.0268(3) Uani 1 1 d . . .
H40A H 1.3552 0.3416 0.3119 0.032 Uiso 1 1 calc R . .
C41A C 1.14342(14) 0.31863(9) 0.28289(8) 0.0219(3) Uani 1 1 d . . .
H41A H 1.1450 0.3203 0.2349 0.026 Uiso 1 1 calc R . .
C42A C 1.01227(13) 0.30328(8) 0.30903(8) 0.0176(3) Uani 1 1 d . . .
C43A C 0.87995(13) 0.28902(8) 0.26184(8) 0.0180(3) Uani 1 1 d . . .
O1B O 1.08107(10) 0.85852(6) 0.40836(5) 0.0198(2) Uani 1 1 d . . .
O2B O 0.87781(10) 0.78060(6) 0.43381(5) 0.0199(2) Uani 1 1 d . . .
O3B O 0.93674(10) 0.83155(6) 0.29422(5) 0.0184(2) Uani 1 1 d . . .
O4B O 0.73468(9) 0.67398(6) 0.35477(6) 0.0202(2) Uani 1 1 d . . .
O5B O 0.98988(10) 0.72247(6) 0.30243(6) 0.0205(2) Uani 1 1 d . . .
N1B N 0.90890(12) 0.91231(7) 0.45645(7) 0.0210(3) Uani 1 1 d . . .
C1B C 0.90642(16) 1.02130(9) 0.32311(9) 0.0268(3) Uani 1 1 d . . .
H1BA H 0.9801 1.0100 0.2988 0.032 Uiso 1 1 calc R . .
C2B C 0.83722(17) 1.07176(10) 0.30542(10) 0.0331(4) Uani 1 1 d . . .
H2BA H 0.8654 1.0946 0.2697 0.040 Uiso 1 1 calc R . .
C3B C 0.72670(17) 1.08823(10) 0.34072(11) 0.0342(4) Uani 1 1 d . . .
H3BA H 0.6796 1.1214 0.3282 0.041 Uiso 1 1 calc R . .
C4B C 0.68628(17) 1.05549(10) 0.39448(10) 0.0343(4) Uani 1 1 d . . .
H4BA H 0.6122 1.0669 0.4184 0.041 Uiso 1 1 calc R . .
C5B C 0.75487(16) 1.00576(10) 0.41316(9) 0.0286(3) Uani 1 1 d . . .
H5BA H 0.7273 0.9842 0.4499 0.034 Uiso 1 1 calc R . .
C6B C 0.86556(14) 0.98757(8) 0.37723(8) 0.0205(3) Uani 1 1 d . . .
C7B C 0.93279(13) 0.93333(8) 0.39944(8) 0.0184(3) Uani 1 1 d . . .
C8B C 1.02763(13) 0.88953(8) 0.35639(8) 0.0177(3) Uani 1 1 d . . .
C9B C 1.14663(14) 0.93637(9) 0.32878(8) 0.0199(3) Uani 1 1 d . . .
C10B C 1.16997(15) 0.91323(10) 0.25722(9) 0.0267(3) Uani 1 1 d . . .
H10B H 1.1172 0.8662 0.2259 0.032 Uiso 1 1 calc R . .
C11B C 1.27298(16) 0.96086(12) 0.23234(10) 0.0366(4) Uani 1 1 d . . .
H11B H 1.2896 0.9451 0.1844 0.044 Uiso 1 1 calc R . .
C12B C 1.35018(17) 1.03073(12) 0.27785(11) 0.0418(5) Uani 1 1 d . . .
H12B H 1.4172 1.0627 0.2604 0.050 Uiso 1 1 calc R . .
C13B C 1.32814(17) 1.05347(11) 0.34948(11) 0.0366(4) Uani 1 1 d . . .
H13B H 1.3815 1.1005 0.3806 0.044 Uiso 1 1 calc R . .
C14B C 1.22654(15) 1.00633(9) 0.37542(9) 0.0268(3) Uani 1 1 d . . .
H14B H 1.2122 1.0217 0.4239 0.032 Uiso 1 1 calc R . .
C15B C 0.97849(14) 0.85284(9) 0.45602(8) 0.0203(3) Uani 1 1 d . . .
H15B H 1.0278 0.8617 0.5057 0.024 Uiso 1 1 calc R . .
C16B C 0.79181(13) 0.75233(8) 0.36271(8) 0.0179(3) Uani 1 1 d . . .
C17B C 0.66310(13) 0.78266(8) 0.35606(8) 0.0196(3) Uani 1 1 d . . .
C18B C 0.61267(15) 0.81661(9) 0.41814(9) 0.0236(3) Uani 1 1 d . . .
H18B H 0.6591 0.8218 0.4645 0.028 Uiso 1 1 calc R . .
C19B C 0.49263(16) 0.84291(10) 0.41104(10) 0.0295(4) Uani 1 1 d . . .
H19B H 0.4585 0.8655 0.4526 0.035 Uiso 1 1 calc R . .
C20B C 0.42443(16) 0.83524(10) 0.34194(10) 0.0327(4) Uani 1 1 d . . .
H20B H 0.3460 0.8542 0.3371 0.039 Uiso 1 1 calc R . .
C21B C 0.47173(15) 0.79971(10) 0.28023(10) 0.0290(4) Uani 1 1 d . . .
H21B H 0.4245 0.7948 0.2341 0.035 Uiso 1 1 calc R . .
C22B C 0.59006(14) 0.77074(9) 0.28571(8) 0.0219(3) Uani 1 1 d . . .
C23B C 0.63690(15) 0.72771(9) 0.22051(9) 0.0239(3) Uani 1 1 d . . .
C24B C 0.54785(17) 0.69370(10) 0.15244(9) 0.0335(4) Uani 1 1 d . . .
H24B H 0.4543 0.6969 0.1478 0.040 Uiso 1 1 calc R . .
C25B C 0.59619(19) 0.65557(11) 0.09219(10) 0.0383(4) Uani 1 1 d . . .
H25B H 0.5357 0.6343 0.0473 0.046 Uiso 1 1 calc R . .
C26B C 0.7337(2) 0.64873(10) 0.09803(10) 0.0356(4) Uani 1 1 d . . .
H26B H 0.7660 0.6229 0.0573 0.043 Uiso 1 1 calc R . .
C27B C 0.82381(17) 0.68083(9) 0.16558(9) 0.0270(3) Uani 1 1 d . . .
H27B H 0.9165 0.6764 0.1699 0.032 Uiso 1 1 calc R . .
C28B C 0.77591(14) 0.71915(8) 0.22593(8) 0.0206(3) Uani 1 1 d . . .
C29B C 0.87673(13) 0.75754(8) 0.29847(8) 0.0176(3) Uani 1 1 d . . .
C30B C 0.95988(14) 0.65850(8) 0.32566(8) 0.0184(3) Uani 1 1 d . . .
C31B C 1.06801(14) 0.61879(8) 0.32476(8) 0.0202(3) Uani 1 1 d . . .
C32B C 1.19512(15) 0.64340(9) 0.29796(9) 0.0253(3) Uani 1 1 d . . .
H32B H 1.2080 0.6846 0.2792 0.030 Uiso 1 1 calc R . .
C33B C 1.30009(16) 0.60645(10) 0.29957(10) 0.0331(4) Uani 1 1 d . . .
H33B H 1.3843 0.6231 0.2825 0.040 Uiso 1 1 calc R . .
C34B C 1.27967(17) 0.54387(10) 0.32701(11) 0.0348(4) Uani 1 1 d . . .
H34B H 1.3503 0.5187 0.3275 0.042 Uiso 1 1 calc R . .
C35B C 1.15644(16) 0.51917(10) 0.35318(10) 0.0292(4) Uani 1 1 d . . .
H35B H 1.1450 0.4775 0.3713 0.035 Uiso 1 1 calc R . .
C36B C 1.04694(14) 0.55589(9) 0.35312(8) 0.0222(3) Uani 1 1 d . . .
C37B C 0.91664(14) 0.53201(8) 0.38219(8) 0.0208(3) Uani 1 1 d . . .
C38B C 0.89214(16) 0.47315(9) 0.41510(9) 0.0265(3) Uani 1 1 d . . .
H38B H 0.9606 0.4470 0.4179 0.032 Uiso 1 1 calc R . .
C39B C 0.76877(17) 0.45317(9) 0.44332(9) 0.0283(3) Uani 1 1 d . . .
H39B H 0.7555 0.4144 0.4654 0.034 Uiso 1 1 calc R . .
C40B C 0.66380(17) 0.49102(9) 0.43880(9) 0.0268(3) Uani 1 1 d . . .
H40B H 0.5797 0.4765 0.4568 0.032 Uiso 1 1 calc R . .
C41B C 0.68417(15) 0.54977(9) 0.40783(8) 0.0221(3) Uani 1 1 d . . .
H41B H 0.6144 0.5752 0.4054 0.027 Uiso 1 1 calc R . .
C42B C 0.81126(14) 0.57135(8) 0.37981(8) 0.0190(3) Uani 1 1 d . . .
C43B C 0.83781(13) 0.63486(8) 0.35134(8) 0.0185(3) Uani 1 1 d . . .
O6 O 0.2479(2) 0.50320(13) 0.05636(12) 0.0913(7) Uani 1 1 d . . .
C44 C 0.1679(3) 0.47497(16) 0.09181(13) 0.0622(7) Uani 1 1 d . . .
C45 C 0.0482(3) 0.5060(2) 0.11612(19) 0.1148(16) Uani 1 1 d . . .
H45A H 0.0782 0.5605 0.1290 0.172 Uiso 1 1 calc R . .
H45B H 0.0211 0.4908 0.1580 0.172 Uiso 1 1 calc R . .
H45C H -0.0317 0.4868 0.0770 0.172 Uiso 1 1 calc R . .
C46 C 0.1884(4) 0.40725(19) 0.11175(17) 0.1015(13) Uani 1 1 d . . .
H46A H 0.2650 0.3920 0.0897 0.152 Uiso 1 1 calc R . .
H46B H 0.1024 0.3664 0.0943 0.152 Uiso 1 1 calc R . .
H46C H 0.2112 0.4196 0.1641 0.152 Uiso 1 1 calc R . .

loop_
_atom_site_aniso_label
_atom_site_aniso_U_11
_atom_site_aniso_U_22
_atom_site_aniso_U_33
_atom_site_aniso_U_23
_atom_site_aniso_U_13
_atom_site_aniso_U_12
O1A 0.0178(4) 0.0253(6) 0.0225(5) 0.0094(4) 0.0027(4) 0.0096(4)
O2A 0.0169(4) 0.0241(6) 0.0247(6) 0.0056(4) 0.0013(4) 0.0080(4)
O3A 0.0137(4) 0.0188(5) 0.0202(5) 0.0041(4) -0.0004(3) 0.0031(4)
O4A 0.0133(4) 0.0290(6) 0.0158(5) 0.0070(4) 0.0020(3) 0.0044(4)
O5A 0.0146(4) 0.0299(6) 0.0159(5) 0.0064(4) 0.0024(3) 0.0030(4)
N1A 0.0186(5) 0.0221(7) 0.0243(7) 0.0025(5) 0.0026(4) 0.0065(5)
C1A 0.0233(6) 0.0267(8) 0.0234(8) 0.0089(7) 0.0041(5) 0.0069(6)
C2A 0.0269(7) 0.0337(10) 0.0334(9) 0.0161(8) 0.0001(6) 0.0087(6)
C3A 0.0407(9) 0.0283(9) 0.0256(9) 0.0131(7) -0.0030(7) 0.0017(7)
C4A 0.0472(9) 0.0298(10) 0.0217(8) 0.0091(7) 0.0073(7) 0.0085(7)
C5A 0.0320(7) 0.0253(9) 0.0249(8) 0.0091(7) 0.0085(6) 0.0089(6)
C6A 0.0189(6) 0.0185(7) 0.0212(7) 0.0063(6) 0.0034(5) 0.0017(5)
C7A 0.0164(6) 0.0176(7) 0.0209(7) 0.0036(6) 0.0038(5) 0.0030(5)
C8A 0.0162(6) 0.0186(7) 0.0192(7) 0.0050(6) 0.0012(5) 0.0058(5)
C9A 0.0157(5) 0.0217(7) 0.0200(7) 0.0089(6) 0.0032(5) 0.0062(5)
C10A 0.0228(7) 0.0227(8) 0.0396(10) 0.0030(7) 0.0117(6) 0.0051(6)
C11A 0.0264(8) 0.0313(10) 0.0604(13) 0.0063(9) 0.0218(8) 0.0093(7)
C12A 0.0186(6) 0.0289(9) 0.0496(11) 0.0124(8) 0.0113(6) 0.0051(6)
C13A 0.0216(6) 0.0227(8) 0.0313(9) 0.0085(7) 0.0028(6) 0.0018(6)
C14A 0.0220(6) 0.0225(8) 0.0216(8) 0.0055(6) 0.0046(5) 0.0064(5)
C15A 0.0176(6) 0.0237(8) 0.0266(8) 0.0059(6) 0.0032(5) 0.0089(5)
C16A 0.0142(5) 0.0240(8) 0.0182(7) 0.0040(6) 0.0023(5) 0.0053(5)
C17A 0.0154(6) 0.0303(8) 0.0178(7) 0.0054(6) 0.0024(5) 0.0037(5)
C18A 0.0211(6) 0.0381(10) 0.0238(8) 0.0059(7) 0.0053(5) 0.0103(6)
C19A 0.0294(8) 0.0541(12) 0.0216(9) 0.0051(8) 0.0098(6) 0.0153(8)
C20A 0.0346(8) 0.0612(13) 0.0204(9) 0.0155(9) 0.0093(6) 0.0144(8)
C21A 0.0289(7) 0.0452(11) 0.0242(9) 0.0154(8) 0.0054(6) 0.0105(7)
C22A 0.0180(6) 0.0312(9) 0.0197(7) 0.0077(6) 0.0022(5) 0.0043(6)
C23A 0.0175(6) 0.0277(8) 0.0213(8) 0.0082(6) 0.0024(5) 0.0036(5)
C24A 0.0291(7) 0.0298(9) 0.0320(9) 0.0154(7) 0.0054(6) 0.0051(6)
C25A 0.0352(8) 0.0231(9) 0.0423(11) 0.0109(8) 0.0060(7) 0.0079(7)
C26A 0.0294(7) 0.0235(9) 0.0334(9) 0.0033(7) 0.0063(6) 0.0065(6)
C27A 0.0209(6) 0.0265(8) 0.0234(8) 0.0050(6) 0.0046(5) 0.0047(6)
C28A 0.0137(5) 0.0220(8) 0.0190(7) 0.0048(6) 0.0010(5) 0.0018(5)
C29A 0.0134(5) 0.0239(8) 0.0154(7) 0.0045(6) 0.0023(4) 0.0043(5)
C30A 0.0155(5) 0.0176(7) 0.0180(7) 0.0045(6) 0.0000(5) 0.0044(5)
C31A 0.0178(6) 0.0145(7) 0.0178(7) 0.0049(5) 0.0032(5) 0.0041(5)
C32A 0.0187(6) 0.0205(7) 0.0209(7) 0.0076(6) 0.0038(5) 0.0042(5)
C33A 0.0222(6) 0.0250(8) 0.0245(8) 0.0098(6) 0.0077(5) 0.0035(6)
C34A 0.0290(7) 0.0279(9) 0.0202(8) 0.0108(7) 0.0045(6) 0.0032(6)
C35A 0.0240(6) 0.0228(8) 0.0204(8) 0.0089(6) -0.0008(5) 0.0033(6)
C36A 0.0193(6) 0.0155(7) 0.0196(7) 0.0055(6) 0.0024(5) 0.0047(5)
C37A 0.0177(6) 0.0164(7) 0.0194(7) 0.0043(6) 0.0014(5) 0.0056(5)
C38A 0.0230(6) 0.0267(8) 0.0223(8) 0.0058(6) -0.0015(5) 0.0076(6)
C39A 0.0188(6) 0.0371(10) 0.0288(9) 0.0063(7) -0.0031(6) 0.0083(6)
C40A 0.0159(6) 0.0312(9) 0.0310(9) 0.0056(7) 0.0038(5) 0.0062(6)
C41A 0.0183(6) 0.0241(8) 0.0222(8) 0.0047(6) 0.0046(5) 0.0058(5)
C42A 0.0157(5) 0.0160(7) 0.0198(7) 0.0033(6) 0.0016(5) 0.0048(5)
C43A 0.0175(6) 0.0206(7) 0.0155(7) 0.0049(6) 0.0027(5) 0.0050(5)
O1B 0.0186(4) 0.0243(6) 0.0196(5) 0.0106(4) 0.0031(4) 0.0071(4)
O2B 0.0204(4) 0.0222(6) 0.0191(5) 0.0100(4) 0.0023(4) 0.0054(4)
O3B 0.0205(4) 0.0170(5) 0.0170(5) 0.0061(4) 0.0016(4) 0.0033(4)
O4B 0.0168(4) 0.0193(5) 0.0286(6) 0.0123(4) 0.0056(4) 0.0058(4)
O5B 0.0192(4) 0.0199(5) 0.0264(6) 0.0110(4) 0.0078(4) 0.0064(4)
N1B 0.0224(5) 0.0206(7) 0.0188(6) 0.0046(5) 0.0022(4) 0.0050(5)
C1B 0.0260(7) 0.0265(9) 0.0327(9) 0.0124(7) 0.0061(6) 0.0114(6)
C2B 0.0334(8) 0.0289(9) 0.0439(11) 0.0196(8) 0.0058(7) 0.0116(7)
C3B 0.0291(7) 0.0194(8) 0.0540(12) 0.0101(8) -0.0009(7) 0.0101(6)
C4B 0.0285(8) 0.0304(10) 0.0457(11) 0.0064(8) 0.0081(7) 0.0156(7)
C5B 0.0261(7) 0.0286(9) 0.0326(9) 0.0085(7) 0.0057(6) 0.0107(6)
C6B 0.0204(6) 0.0171(7) 0.0220(8) 0.0034(6) 0.0002(5) 0.0052(5)
C7B 0.0174(6) 0.0176(7) 0.0186(7) 0.0037(6) 0.0016(5) 0.0039(5)
C8B 0.0175(6) 0.0181(7) 0.0177(7) 0.0064(6) 0.0013(5) 0.0048(5)
C9B 0.0167(6) 0.0228(8) 0.0240(8) 0.0112(6) 0.0035(5) 0.0076(5)
C10B 0.0206(6) 0.0371(9) 0.0258(8) 0.0139(7) 0.0044(5) 0.0091(6)
C11B 0.0246(7) 0.0595(13) 0.0336(10) 0.0263(9) 0.0091(6) 0.0104(8)
C12B 0.0214(7) 0.0587(13) 0.0531(12) 0.0390(11) 0.0053(7) 0.0008(8)
C13B 0.0250(7) 0.0336(10) 0.0498(12) 0.0205(9) 0.0002(7) -0.0013(7)
C14B 0.0214(6) 0.0247(8) 0.0326(9) 0.0103(7) 0.0021(6) 0.0021(6)
C15B 0.0200(6) 0.0228(8) 0.0172(7) 0.0061(6) 0.0021(5) 0.0046(5)
C16B 0.0175(6) 0.0183(7) 0.0201(7) 0.0086(6) 0.0037(5) 0.0054(5)
C17B 0.0165(6) 0.0206(7) 0.0254(8) 0.0123(6) 0.0050(5) 0.0051(5)
C18B 0.0219(6) 0.0258(8) 0.0275(8) 0.0125(7) 0.0083(5) 0.0079(6)
C19B 0.0251(7) 0.0311(9) 0.0396(10) 0.0159(8) 0.0146(6) 0.0120(6)
C20B 0.0221(7) 0.0339(10) 0.0524(11) 0.0242(9) 0.0091(7) 0.0128(6)
C21B 0.0207(6) 0.0346(9) 0.0371(9) 0.0211(8) 0.0010(6) 0.0073(6)
C22B 0.0185(6) 0.0230(8) 0.0263(8) 0.0126(6) 0.0029(5) 0.0037(5)
C23B 0.0233(6) 0.0242(8) 0.0238(8) 0.0113(6) 0.0009(5) 0.0022(6)
C24B 0.0296(8) 0.0367(10) 0.0289(9) 0.0111(8) -0.0054(6) 0.0011(7)
C25B 0.0427(9) 0.0354(10) 0.0256(9) 0.0058(8) -0.0062(7) -0.0024(8)
C26B 0.0480(10) 0.0291(10) 0.0229(9) 0.0025(7) 0.0045(7) 0.0043(8)
C27B 0.0317(7) 0.0234(8) 0.0245(8) 0.0068(7) 0.0055(6) 0.0048(6)
C28B 0.0228(6) 0.0182(7) 0.0193(7) 0.0070(6) 0.0025(5) 0.0017(5)
C29B 0.0180(6) 0.0166(7) 0.0198(7) 0.0077(6) 0.0040(5) 0.0050(5)
C30B 0.0193(6) 0.0160(7) 0.0199(7) 0.0063(6) 0.0024(5) 0.0044(5)
C31B 0.0187(6) 0.0188(7) 0.0222(8) 0.0040(6) 0.0041(5) 0.0053(5)
C32B 0.0222(6) 0.0227(8) 0.0315(9) 0.0083(7) 0.0072(6) 0.0055(6)
C33B 0.0233(7) 0.0333(10) 0.0476(11) 0.0150(8) 0.0137(7) 0.0105(7)
C34B 0.0258(7) 0.0309(10) 0.0543(12) 0.0153(9) 0.0117(7) 0.0150(7)
C35B 0.0285(7) 0.0220(8) 0.0411(10) 0.0116(7) 0.0076(6) 0.0110(6)
C36B 0.0218(6) 0.0195(8) 0.0246(8) 0.0049(6) 0.0039(5) 0.0062(5)
C37B 0.0223(6) 0.0158(7) 0.0233(8) 0.0039(6) 0.0035(5) 0.0058(5)
C38B 0.0298(7) 0.0204(8) 0.0319(9) 0.0094(7) 0.0062(6) 0.0095(6)
C39B 0.0389(8) 0.0188(8) 0.0310(9) 0.0113(7) 0.0109(7) 0.0084(6)
C40B 0.0306(7) 0.0221(8) 0.0285(9) 0.0085(7) 0.0112(6) 0.0053(6)
C41B 0.0220(6) 0.0189(8) 0.0255(8) 0.0069(6) 0.0059(5) 0.0044(5)
C42B 0.0201(6) 0.0161(7) 0.0192(7) 0.0046(6) 0.0029(5) 0.0030(5)
C43B 0.0174(6) 0.0183(7) 0.0202(7) 0.0055(6) 0.0027(5) 0.0060(5)
O6 0.1183(17) 0.0960(16) 0.1034(17) 0.0682(14) 0.0645(14) 0.0507(14)
C44 0.0598(13) 0.0769(18) 0.0347(12) 0.0124(12) 0.0044(10) -0.0041(12)
C45 0.0502(15) 0.137(3) 0.093(2) -0.041(2) 0.0139(15) -0.0101(18)
C46 0.125(3) 0.091(2) 0.0666(19) 0.0457(18) -0.0098(18) -0.028(2)

loop_
_atom_type_symbol
_atom_type_description
_atom_type_scat_dispersion_real
_atom_type_scat_dispersion_imag
_atom_type_scat_source
C C 0.0033 0.0016 'International Tables Vol C Tables 4.2.6.8 and 6.1.1.4'
H H 0.0000 0.0000 'International Tables Vol C Tables 4.2.6.8 and 6.1.1.4'
N N 0.0061 0.0033 'International Tables Vol C Tables 4.2.6.8 and 6.1.1.4'
O O 0.0106 0.0060 'International Tables Vol C Tables 4.2.6.8 and 6.1.1.4'

loop_
_geom_angle_atom_site_label_1
_geom_angle_atom_site_label_2
_geom_angle_atom_site_label_3
_geom_angle
_geom_angle_site_symmetry_1
_geom_angle_site_symmetry_3
_geom_angle_publ_flag
C8A O1A C15A 105.77(10) . . ?
C15A O2A C16A 120.05(10) . . ?
C29A O3A C8A 120.53(10) . . ?
C30A O4A C29A 116.58(10) . . ?
C43A O5A C16A 112.63(10) . . ?
C7A N1A C15A 106.65(12) . . ?
C2A C1A C6A 119.61(15) . . ?
C2A C1A H1AA 120.2 . . ?
C6A C1A H1AA 120.2 . . ?
C3A C2A C1A 120.42(15) . . ?
C3A C2A H2AA 119.8 . . ?
C1A C2A H2AA 119.8 . . ?
C2A C3A C4A 120.10(15) . . ?
C2A C3A H3AA 119.9 . . ?
C4A C3A H3AA 119.9 . . ?
C5A C4A C3A 119.92(16) . . ?
C5A C4A H4AA 120.0 . . ?
C3A C4A H4AA 120.0 . . ?
C4A C5A C6A 120.50(15) . . ?
C4A C5A H5AA 119.8 . . ?
C6A C5A H5AA 119.8 . . ?
C5A C6A C1A 119.42(14) . . ?
C5A C6A C7A 119.21(13) . . ?
C1A C6A C7A 121.37(14) . . ?
N1A C7A C6A 123.81(13) . . ?
N1A C7A C8A 111.40(12) . . ?
C6A C7A C8A 124.57(12) . . ?
O1A C8A O3A 112.32(10) . . ?
O1A C8A C9A 109.13(11) . . ?
O3A C8A C9A 110.02(11) . . ?
O1A C8A C7A 101.75(11) . . ?
O3A C8A C7A 105.73(11) . . ?
C9A C8A C7A 117.72(11) . . ?
C10A C9A C14A 119.86(13) . . ?
C10A C9A C8A 121.73(13) . . ?
C14A C9A C8A 118.37(13) . . ?
C9A C10A C11A 119.68(15) . . ?
C9A C10A H10A 120.2 . . ?
C11A C10A H10A 120.2 . . ?
C12A C11A C10A 120.34(16) . . ?
C12A C11A H11A 119.8 . . ?
C10A C11A H11A 119.8 . . ?
C11A C12A C13A 120.11(14) . . ?
C11A C12A H12A 119.9 . . ?
C13A C12A H12A 119.9 . . ?
C12A C13A C14A 119.99(15) . . ?
C12A C13A H13A 120.0 . . ?
C14A C13A H13A 120.0 . . ?
C13A C14A C9A 120.02(14) . . ?
C13A C14A H14A 120.0 . . ?
C9A C14A H14A 120.0 . . ?
O2A C15A O1A 111.08(12) . . ?
O2A C15A N1A 111.71(12) . . ?
O1A C15A N1A 107.46(10) . . ?
O2A C15A H15A 108.8 . . ?
O1A C15A H15A 108.8 . . ?
N1A C15A H15A 108.8 . . ?
O5A C16A O2A 102.87(10) . . ?
O5A C16A C17A 105.38(11) . . ?
O2A C16A C17A 113.81(12) . . ?
O5A C16A C29A 106.46(11) . . ?
O2A C16A C29A 115.48(11) . . ?
C17A C16A C29A 111.62(11) . . ?
C18A C17A C22A 120.58(14) . . ?
C18A C17A C16A 119.44(14) . . ?
C22A C17A C16A 119.81(13) . . ?
C19A C18A C17A 120.03(16) . . ?
C19A C18A H18A 120.0 . . ?
C17A C18A H18A 120.0 . . ?
C20A C19A C18A 119.78(16) . . ?
C20A C19A H19A 120.1 . . ?
C18A C19A H19A 120.1 . . ?
C19A C20A C21A 120.38(16) . . ?
C19A C20A H20A 119.8 . . ?
C21A C20A H20A 119.8 . . ?
C20A C21A C22A 120.96(17) . . ?
C20A C21A H21A 119.5 . . ?
C22A C21A H21A 119.5 . . ?
C21A C22A C17A 118.22(15) . . ?
C21A C22A C23A 121.77(15) . . ?
C17A C22A C23A 119.88(13) . . ?
C24A C23A C28A 117.95(14) . . ?
C24A C23A C22A 122.48(14) . . ?
C28A C23A C22A 119.49(14) . . ?
C25A C24A C23A 120.99(16) . . ?
C25A C24A H24A 119.5 . . ?
C23A C24A H24A 119.5 . . ?
C26A C25A C24A 120.28(16) . . ?
C26A C25A H25A 119.9 . . ?
C24A C25A H25A 119.9 . . ?
C25A C26A C27A 120.01(16) . . ?
C25A C26A H26A 120.0 . . ?
C27A C26A H26A 120.0 . . ?
C26A C27A C28A 119.94(15) . . ?
C26A C27A H27A 120.0 . . ?
C28A C27A H27A 120.0 . . ?
C27A C28A C23A 120.74(14) . . ?
C27A C28A C29A 119.73(13) . . ?
C23A C28A C29A 119.30(13) . . ?
O3A C29A O4A 105.29(10) . . ?
O3A C29A C28A 103.38(10) . . ?
O4A C29A C28A 111.16(12) . . ?
O3A C29A C16A 117.39(11) . . ?
O4A C29A C16A 110.64(10) . . ?
C28A C29A C16A 108.74(11) . . ?
C43A C30A O4A 122.42(13) . . ?
C43A C30A C31A 121.92(12) . . ?
O4A C30A C31A 115.63(11) . . ?
C32A C31A C36A 120.02(13) . . ?
C32A C31A C30A 121.02(12) . . ?
C36A C31A C30A 118.96(12) . . ?
C33A C32A C31A 120.44(13) . . ?
C33A C32A H32A 119.8 . . ?
C31A C32A H32A 119.8 . . ?
C32A C33A C34A 120.08(13) . . ?
C32A C33A H33A 120.0 . . ?
C34A C33A H33A 120.0 . . ?
C35A C34A C33A 120.19(14) . . ?
C35A C34A H34A 119.9 . . ?
C33A C34A H34A 119.9 . . ?
C34A C35A C36A 121.57(13) . . ?
C34A C35A H35A 119.2 . . ?
C36A C35A H35A 119.2 . . ?
C35A C36A C31A 117.70(12) . . ?
C35A C36A C37A 123.11(12) . . ?
C31A C36A C37A 119.19(13) . . ?
C42A C37A C38A 117.83(13) . . ?
C42A C37A C36A 119.73(11) . . ?
C38A C37A C36A 122.44(13) . . ?
C39A C38A C37A 120.91(14) . . ?
C39A C38A H38A 119.5 . . ?
C37A C38A H38A 119.5 . . ?
C38A C39A C40A 120.67(13) . . ?
C38A C39A H39A 119.7 . . ?
C40A C39A H39A 119.7 . . ?
C41A C40A C39A 120.49(14) . . ?
C41A C40A H40A 119.8 . . ?
C39A C40A H40A 119.8 . . ?
C40A C41A C42A 119.71(14) . . ?
C40A C41A H41A 120.1 . . ?
C42A C41A H41A 120.1 . . ?
C37A C42A C41A 120.38(12) . . ?
C37A C42A C43A 118.85(12) . . ?
C41A C42A C43A 120.76(13) . . ?
C30A C43A O5A 121.16(11) . . ?
C30A C43A C42A 121.33(13) . . ?
O5A C43A C42A 117.50(11) . . ?
C8B O1B C15B 105.53(10) . . ?
C15B O2B C16B 120.88(11) . . ?
C29B O3B C8B 120.87(10) . . ?
C43B O4B C16B 112.80(10) . . ?
C30B O5B C29B 115.61(10) . . ?
C7B N1B C15B 106.90(12) . . ?
C2B C1B C6B 120.09(15) . . ?
C2B C1B H1BA 120.0 . . ?
C6B C1B H1BA 120.0 . . ?
C3B C2B C1B 120.29(17) . . ?
C3B C2B H2BA 119.9 . . ?
C1B C2B H2BA 119.9 . . ?
C4B C3B C2B 119.97(15) . . ?
C4B C3B H3BA 120.0 . . ?
C2B C3B H3BA 120.0 . . ?
C3B C4B C5B 120.43(16) . . ?
C3B C4B H4BA 119.8 . . ?
C5B C4B H4BA 119.8 . . ?
C4B C5B C6B 120.37(16) . . ?
C4B C5B H5BA 119.8 . . ?
C6B C5B H5BA 119.8 . . ?
C1B C6B C5B 118.85(14) . . ?
C1B C6B C7B 123.76(13) . . ?
C5B C6B C7B 117.39(14) . . ?
N1B C7B C6B 122.35(13) . . ?
N1B C7B C8B 110.80(12) . . ?
C6B C7B C8B 126.65(13) . . ?
O1B C8B O3B 111.87(11) . . ?
O1B C8B C9B 111.52(10) . . ?
O3B C8B C9B 108.23(11) . . ?
O1B C8B C7B 101.59(11) . . ?
O3B C8B C7B 107.56(10) . . ?
C9B C8B C7B 115.99(12) . . ?
C10B C9B C14B 119.96(14) . . ?
C10B C9B C8B 121.38(14) . . ?
C14B C9B C8B 118.50(13) . . ?
C9B C10B C11B 119.55(16) . . ?
C9B C10B H10B 120.2 . . ?
C11B C10B H10B 120.2 . . ?
C12B C11B C10B 120.66(17) . . ?
C12B C11B H11B 119.7 . . ?
C10B C11B H11B 119.7 . . ?
C11B C12B C13B 119.82(16) . . ?
C11B C12B H12B 120.1 . . ?
C13B C12B H12B 120.1 . . ?
C12B C13B C14B 120.27(17) . . ?
C12B C13B H13B 119.9 . . ?
C14B C13B H13B 119.9 . . ?
C9B C14B C13B 119.72(16) . . ?
C9B C14B H14B 120.1 . . ?
C13B C14B H14B 120.1 . . ?
O2B C15B O1B 112.06(11) . . ?
O2B C15B N1B 110.83(10) . . ?
O1B C15B N1B 107.25(12) . . ?
O2B C15B H15B 108.9 . . ?
O1B C15B H15B 108.9 . . ?
N1B C15B H15B 108.9 . . ?
O4B C16B O2B 103.40(10) . . ?
O4B C16B C17B 104.87(10) . . ?
O2B C16B C17B 114.73(12) . . ?
O4B C16B C29B 106.96(11) . . ?
O2B C16B C29B 114.37(10) . . ?
C17B C16B C29B 111.39(11) . . ?
C18B C17B C22B 120.72(13) . . ?
C18B C17B C16B 120.74(13) . . ?
C22B C17B C16B 118.39(13) . . ?
C17B C18B C19B 120.03(15) . . ?
C17B C18B H18B 120.0 . . ?
C19B C18B H18B 120.0 . . ?
C20B C19B C18B 119.65(16) . . ?
C20B C19B H19B 120.2 . . ?
C18B C19B H19B 120.2 . . ?
C21B C20B C19B 120.47(14) . . ?
C21B C20B H20B 119.8 . . ?
C19B C20B H20B 119.8 . . ?
C20B C21B C22B 121.09(15) . . ?
C20B C21B H21B 119.5 . . ?
C22B C21B H21B 119.5 . . ?
C17B C22B C21B 117.85(15) . . ?
C17B C22B C23B 119.97(13) . . ?
C21B C22B C23B 122.17(14) . . ?
C24B C23B C28B 117.59(15) . . ?
C24B C23B C22B 122.74(14) . . ?
C28B C23B C22B 119.67(13) . . ?
C25B C24B C23B 121.22(16) . . ?
C25B C24B H24B 119.4 . . ?
C23B C24B H24B 119.4 . . ?
C24B C25B C26B 120.51(16) . . ?
C24B C25B H25B 119.7 . . ?
C26B C25B H25B 119.7 . . ?
C25B C26B C27B 119.42(17) . . ?
C25B C26B H26B 120.3 . . ?
C27B C26B H26B 120.3 . . ?
C28B C27B C26B 120.22(15) . . ?
C28B C27B H27B 119.9 . . ?
C26B C27B H27B 119.9 . . ?
C27B C28B C23B 120.99(14) . . ?
C27B C28B C29B 120.04(13) . . ?
C23B C28B C29B 118.84(13) . . ?
O3B C29B O5B 107.44(10) . . ?
O3B C29B C28B 103.23(11) . . ?
O5B C29B C28B 110.58(12) . . ?
O3B C29B C16B 115.95(12) . . ?
O5B C29B C16B 110.22(11) . . ?
C28B C29B C16B 109.20(11) . . ?
C43B C30B O5B 122.63(12) . . ?
C43B C30B C31B 120.61(13) . . ?
O5B C30B C31B 116.71(12) . . ?
C32B C31B C36B 120.42(13) . . ?
C32B C31B C30B 120.59(14) . . ?
C36B C31B C30B 118.96(13) . . ?
C33B C32B C31B 120.12(15) . . ?
C33B C32B H32B 119.9 . . ?
C31B C32B H32B 119.9 . . ?
C32B C33B C34B 119.82(15) . . ?
C32B C33B H33B 120.1 . . ?
C34B C33B H33B 120.1 . . ?
C35B C34B C33B 120.73(15) . . ?
C35B C34B H34B 119.6 . . ?
C33B C34B H34B 119.6 . . ?
C34B C35B C36B 121.20(15) . . ?
C34B C35B H35B 119.4 . . ?
C36B C35B H35B 119.4 . . ?
C35B C36B C31B 117.70(13) . . ?
C35B C36B C37B 122.32(14) . . ?
C31B C36B C37B 119.97(13) . . ?
C38B C37B C42B 117.80(13) . . ?
C38B C37B C36B 123.12(13) . . ?
C42B C37B C36B 119.04(13) . . ?
C39B C38B C37B 121.47(14) . . ?
C39B C38B H38B 119.3 . . ?
C37B C38B H38B 119.3 . . ?
C38B C39B C40B 120.18(15) . . ?
C38B C39B H39B 119.9 . . ?
C40B C39B H39B 119.9 . . ?
C41B C40B C39B 120.30(14) . . ?
C41B C40B H40B 119.9 . . ?
C39B C40B H40B 119.9 . . ?
C40B C41B C42B 119.85(14) . . ?
C40B C41B H41B 120.1 . . ?
C42B C41B H41B 120.1 . . ?
C41B C42B C37B 120.37(13) . . ?
C41B C42B C43B 120.62(13) . . ?
C37B C42B C43B 118.97(13) . . ?
C30B C43B O4B 121.27(13) . . ?
C30B C43B C42B 122.40(13) . . ?
O4B C43B C42B 116.24(12) . . ?
O6 C44 C46 119.2(3) . . ?
O6 C44 C45 121.8(3) . . ?
C46 C44 C45 119.0(3) . . ?
C44 C45 H45A 109.5 . . ?
C44 C45 H45B 109.5 . . ?
H45A C45 H45B 109.5 . . ?
C44 C45 H45C 109.5 . . ?
H45A C45 H45C 109.5 . . ?
H45B C45 H45C 109.5 . . ?
C44 C46 H46A 109.5 . . ?
C44 C46 H46B 109.5 . . ?
H46A C46 H46B 109.5 . . ?
C44 C46 H46C 109.5 . . ?
H46A C46 H46C 109.5 . . ?
H46B C46 H46C 109.5 . . ?

loop_
_geom_bond_atom_site_label_1
_geom_bond_atom_site_label_2
_geom_bond_distance
_geom_bond_site_symmetry_2
_geom_bond_publ_flag
O1A C8A 1.4099(16) . ?
O1A C15A 1.4216(16) . ?
O2A C15A 1.4057(17) . ?
O2A C16A 1.4264(18) . ?
O3A C29A 1.4142(15) . ?
O3A C8A 1.4372(17) . ?
O4A C30A 1.3765(14) . ?
O4A C29A 1.4218(17) . ?
O5A C43A 1.3870(17) . ?
O5A C16A 1.4251(16) . ?
N1A C7A 1.2828(17) . ?
N1A C15A 1.4524(19) . ?
C1A C2A 1.390(2) . ?
C1A C6A 1.397(2) . ?
C1A H1AA 0.9300 . ?
C2A C3A 1.381(3) . ?
C2A H2AA 0.9300 . ?
C3A C4A 1.385(2) . ?
C3A H3AA 0.9300 . ?
C4A C5A 1.382(2) . ?
C4A H4AA 0.9300 . ?
C5A C6A 1.392(2) . ?
C5A H5AA 0.9300 . ?
C6A C7A 1.470(2) . ?
C7A C8A 1.531(2) . ?
C8A C9A 1.5086(18) . ?
C9A C10A 1.384(2) . ?
C9A C14A 1.391(2) . ?
C10A C11A 1.391(2) . ?
C10A H10A 0.9300 . ?
C11A C12A 1.379(2) . ?
C11A H11A 0.9300 . ?
C12A C13A 1.380(2) . ?
C12A H12A 0.9300 . ?
C13A C14A 1.387(2) . ?
C13A H13A 0.9300 . ?
C14A H14A 0.9300 . ?
C15A H15A 0.9800 . ?
C16A C17A 1.512(2) . ?
C16A C29A 1.5682(18) . ?
C17A C18A 1.396(2) . ?
C17A C22A 1.398(2) . ?
C18A C19A 1.386(2) . ?
C18A H18A 0.9300 . ?
C19A C20A 1.380(3) . ?
C19A H19A 0.9300 . ?
C20A C21A 1.385(2) . ?
C20A H20A 0.9300 . ?
C21A C22A 1.396(2) . ?
C21A H21A 0.9300 . ?
C22A C23A 1.486(2) . ?
C23A C24A 1.397(2) . ?
C23A C28A 1.402(2) . ?
C24A C25A 1.383(2) . ?
C24A H24A 0.9300 . ?
C25A C26A 1.377(2) . ?
C25A H25A 0.9300 . ?
C26A C27A 1.385(2) . ?
C26A H26A 0.9300 . ?
C27A C28A 1.389(2) . ?
C27A H27A 0.9300 . ?
C28A C29A 1.515(2) . ?
C30A C43A 1.3525(18) . ?
C30A C31A 1.424(2) . ?
C31A C32A 1.4129(18) . ?
C31A C36A 1.4215(17) . ?
C32A C33A 1.368(2) . ?
C32A H32A 0.9300 . ?
C33A C34A 1.402(2) . ?
C33A H33A 0.9300 . ?
C34A C35A 1.378(2) . ?
C34A H34A 0.9300 . ?
C35A C36A 1.403(2) . ?
C35A H35A 0.9300 . ?
C36A C37A 1.4579(19) . ?
C37A C42A 1.413(2) . ?
C37A C38A 1.4160(18) . ?
C38A C39A 1.375(2) . ?
C38A H38A 0.9300 . ?
C39A C40A 1.389(2) . ?
C39A H39A 0.9300 . ?
C40A C41A 1.3771(19) . ?
C40A H40A 0.9300 . ?
C41A C42A 1.4135(19) . ?
C41A H41A 0.9300 . ?
C42A C43A 1.4359(17) . ?
O1B C8B 1.4038(16) . ?
O1B C15B 1.4206(17) . ?
O2B C15B 1.4143(17) . ?
O2B C16B 1.4293(16) . ?
O3B C29B 1.4121(17) . ?
O3B C8B 1.4387(16) . ?
O4B C43B 1.3853(16) . ?
O4B C16B 1.4177(17) . ?
O5B C30B 1.3753(17) . ?
O5B C29B 1.4282(16) . ?
N1B C7B 1.2788(19) . ?
N1B C15B 1.4489(19) . ?
C1B C2B 1.389(2) . ?
C1B C6B 1.394(2) . ?
C1B H1BA 0.9300 . ?
C2B C3B 1.381(2) . ?
C2B H2BA 0.9300 . ?
C3B C4B 1.376(3) . ?
C3B H3BA 0.9300 . ?
C4B C5B 1.380(2) . ?
C4B H4BA 0.9300 . ?
C5B C6B 1.398(2) . ?
C5B H5BA 0.9300 . ?
C6B C7B 1.475(2) . ?
C7B C8B 1.542(2) . ?
C8B C9B 1.5126(19) . ?
C9B C10B 1.382(2) . ?
C9B C14B 1.387(2) . ?
C10B C11B 1.391(2) . ?
C10B H10B 0.9300 . ?
C11B C12B 1.371(3) . ?
C11B H11B 0.9300 . ?
C12B C13B 1.378(3) . ?
C12B H12B 0.9300 . ?
C13B C14B 1.390(2) . ?
C13B H13B 0.9300 . ?
C14B H14B 0.9300 . ?
C15B H15B 0.9800 . ?
C16B C17B 1.5140(18) . ?
C16B C29B 1.556(2) . ?
C17B C18B 1.388(2) . ?
C17B C22B 1.402(2) . ?
C18B C19B 1.392(2) . ?
C18B H18B 0.9300 . ?
C19B C20B 1.382(2) . ?
C19B H19B 0.9300 . ?
C20B C21B 1.376(3) . ?
C20B H20B 0.9300 . ?
C21B C22B 1.403(2) . ?
C21B H21B 0.9300 . ?
C22B C23B 1.476(2) . ?
C23B C24B 1.400(2) . ?
C23B C28B 1.407(2) . ?
C24B C25B 1.378(3) . ?
C24B H24B 0.9300 . ?
C25B C26B 1.381(3) . ?
C25B H25B 0.9300 . ?
C26B C27B 1.394(2) . ?
C26B H26B 0.9300 . ?
C27B C28B 1.379(2) . ?
C27B H27B 0.9300 . ?
C28B C29B 1.5200(19) . ?
C30B C43B 1.3553(19) . ?
C30B C31B 1.4374(19) . ?
C31B C32B 1.412(2) . ?
C31B C36B 1.415(2) . ?
C32B C33B 1.378(2) . ?
C32B H32B 0.9300 . ?
C33B C34B 1.399(3) . ?
C33B H33B 0.9300 . ?
C34B C35B 1.374(2) . ?
C34B H34B 0.9300 . ?
C35B C36B 1.411(2) . ?
C35B H35B 0.9300 . ?
C36B C37B 1.458(2) . ?
C37B C38B 1.403(2) . ?
C37B C42B 1.4145(19) . ?
C38B C39B 1.379(2) . ?
C38B H38B 0.9300 . ?
C39B C40B 1.396(2) . ?
C39B H39B 0.9300 . ?
C40B C41B 1.376(2) . ?
C40B H40B 0.9300 . ?
C41B C42B 1.4128(19) . ?
C41B H41B 0.9300 . ?
C42B C43B 1.427(2) . ?
O6 C44 1.203(3) . ?
C44 C46 1.484(4) . ?
C44 C45 1.490(4) . ?
C45 H45A 0.9600 . ?
C45 H45B 0.9600 . ?
C45 H45C 0.9600 . ?
C46 H46A 0.9600 . ?
C46 H46B 0.9600 . ?
C46 H46C 0.9600 . ?

loop_
_geom_torsion_atom_site_label_1
_geom_torsion_atom_site_label_2
_geom_torsion_atom_site_label_3
_geom_torsion_atom_site_label_4
_geom_torsion
_geom_torsion_site_symmetry_1
_geom_torsion_site_symmetry_2
_geom_torsion_site_symmetry_3
_geom_torsion_site_symmetry_4
_geom_torsion_publ_flag
C6A C1A C2A C3A 0.7(2) . . . . ?
C1A C2A C3A C4A -1.3(3) . . . . ?
C2A C3A C4A C5A 0.4(3) . . . . ?
C3A C4A C5A C6A 1.1(3) . . . . ?
C4A C5A C6A C1A -1.7(2) . . . . ?
C4A C5A C6A C7A 178.81(14) . . . . ?
C2A C1A C6A C5A 0.8(2) . . . . ?
C2A C1A C6A C7A -179.71(14) . . . . ?
C15A N1A C7A C6A 173.58(13) . . . . ?
C15A N1A C7A C8A -1.27(16) . . . . ?
C5A C6A C7A N1A 9.7(2) . . . . ?
C1A C6A C7A N1A -169.79(14) . . . . ?
C5A C6A C7A C8A -176.13(13) . . . . ?
C1A C6A C7A C8A 4.4(2) . . . . ?
C15A O1A C8A O3A -88.40(13) . . . . ?
C15A O1A C8A C9A 149.33(12) . . . . ?
C15A O1A C8A C7A 24.22(13) . . . . ?
C29A O3A C8A O1A 17.69(17) . . . . ?
C29A O3A C8A C9A 139.46(12) . . . . ?
C29A O3A C8A C7A -92.45(13) . . . . ?
N1A C7A C8A O1A -14.74(15) . . . . ?
C6A C7A C8A O1A 170.46(13) . . . . ?
N1A C7A C8A O3A 102.75(13) . . . . ?
C6A C7A C8A O3A -72.05(16) . . . . ?
N1A C7A C8A C9A -133.91(13) . . . . ?
C6A C7A C8A C9A 51.29(19) . . . . ?
O1A C8A C9A C10A 100.33(16) . . . . ?
O3A C8A C9A C10A -23.32(19) . . . . ?
C7A C8A C9A C10A -144.47(15) . . . . ?
O1A C8A C9A C14A -77.61(16) . . . . ?
O3A C8A C9A C14A 158.74(12) . . . . ?
C7A C8A C9A C14A 37.59(19) . . . . ?
C14A C9A C10A C11A -0.2(2) . . . . ?
C8A C9A C10A C11A -178.12(16) . . . . ?
C9A C10A C11A C12A 0.3(3) . . . . ?
C10A C11A C12A C13A -0.2(3) . . . . ?
C11A C12A C13A C14A 0.1(3) . . . . ?
C12A C13A C14A C9A 0.0(2) . . . . ?
C10A C9A C14A C13A 0.0(2) . . . . ?
C8A C9A C14A C13A 178.00(13) . . . . ?
C16A O2A C15A O1A -60.90(16) . . . . ?
C16A O2A C15A N1A 59.07(16) . . . . ?
C8A O1A C15A O2A 95.77(13) . . . . ?
C8A O1A C15A N1A -26.70(15) . . . . ?
C7A N1A C15A O2A -104.95(13) . . . . ?
C7A N1A C15A O1A 17.13(16) . . . . ?
C43A O5A C16A O2A -65.77(13) . . . . ?
C43A O5A C16A C17A 174.74(11) . . . . ?
C43A O5A C16A C29A 56.07(14) . . . . ?
C15A O2A C16A O5A 165.01(11) . . . . ?
C15A O2A C16A C17A -81.53(15) . . . . ?
C15A O2A C16A C29A 49.49(17) . . . . ?
O5A C16A C17A C18A 91.60(15) . . . . ?
O2A C16A C17A C18A -20.36(17) . . . . ?
C29A C16A C17A C18A -153.25(13) . . . . ?
O5A C16A C17A C22A -83.75(14) . . . . ?
O2A C16A C17A C22A 164.29(12) . . . . ?
C29A C16A C17A C22A 31.40(18) . . . . ?
C22A C17A C18A C19A -2.3(2) . . . . ?
C16A C17A C18A C19A -177.63(14) . . . . ?
C17A C18A C19A C20A 0.6(2) . . . . ?
C18A C19A C20A C21A 1.1(3) . . . . ?
C19A C20A C21A C22A -1.1(3) . . . . ?
C20A C21A C22A C17A -0.6(2) . . . . ?
C20A C21A C22A C23A 175.40(15) . . . . ?
C18A C17A C22A C21A 2.3(2) . . . . ?
C16A C17A C22A C21A 177.61(13) . . . . ?
C18A C17A C22A C23A -173.79(13) . . . . ?
C16A C17A C22A C23A 1.5(2) . . . . ?
C21A C22A C23A C24A -12.4(2) . . . . ?
C17A C22A C23A C24A 163.60(14) . . . . ?
C21A C22A C23A C28A 170.89(14) . . . . ?
C17A C22A C23A C28A -13.1(2) . . . . ?
C28A C23A C24A C25A 0.5(2) . . . . ?
C22A C23A C24A C25A -176.30(14) . . . . ?
C23A C24A C25A C26A 1.9(2) . . . . ?
C24A C25A C26A C27A -2.2(2) . . . . ?
C25A C26A C27A C28A -0.1(2) . . . . ?
C26A C27A C28A C23A 2.5(2) . . . . ?
C26A C27A C28A C29A -171.90(13) . . . . ?
C24A C23A C28A C27A -2.7(2) . . . . ?
C22A C23A C28A C27A 174.18(12) . . . . ?
C24A C23A C28A C29A 171.74(12) . . . . ?
C22A C23A C28A C29A -11.38(18) . . . . ?
C8A O3A C29A O4A -72.19(14) . . . . ?
C8A O3A C29A C28A 171.08(11) . . . . ?
C8A O3A C29A C16A 51.39(17) . . . . ?
C30A O4A C29A O3A 161.68(11) . . . . ?
C30A O4A C29A C28A -87.03(13) . . . . ?
C30A O4A C29A C16A 33.90(16) . . . . ?
C27A C28A C29A O3A 91.95(14) . . . . ?
C23A C28A C29A O3A -82.54(14) . . . . ?
C27A C28A C29A O4A -20.55(16) . . . . ?
C23A C28A C29A O4A 164.96(11) . . . . ?
C27A C28A C29A C16A -142.59(12) . . . . ?
C23A C28A C29A C16A 42.92(15) . . . . ?
O5A C16A C29A O3A -179.96(11) . . . . ?
O2A C16A C29A O3A -66.51(16) . . . . ?
C17A C16A C29A O3A 65.55(16) . . . . ?
O5A C16A C29A O4A -59.13(15) . . . . ?
O2A C16A C29A O4A 54.32(15) . . . . ?
C17A C16A C29A O4A -173.62(11) . . . . ?
O5A C16A C29A C28A 63.23(14) . . . . ?
O2A C16A C29A C28A 176.68(11) . . . . ?
C17A C16A C29A C28A -51.27(15) . . . . ?
C29A O4A C30A C43A -5.5(2) . . . . ?
C29A O4A C30A C31A 176.31(12) . . . . ?
C43A C30A C31A C32A 178.02(14) . . . . ?
O4A C30A C31A C32A -3.8(2) . . . . ?
C43A C30A C31A C36A -1.6(2) . . . . ?
O4A C30A C31A C36A 176.60(12) . . . . ?
C36A C31A C32A C33A -0.2(2) . . . . ?
C30A C31A C32A C33A -179.78(14) . . . . ?
C31A C32A C33A C34A 0.1(2) . . . . ?
C32A C33A C34A C35A 0.2(2) . . . . ?
C33A C34A C35A C36A -0.4(2) . . . . ?
C34A C35A C36A C31A 0.4(2) . . . . ?
C34A C35A C36A C37A 179.42(15) . . . . ?
C32A C31A C36A C35A -0.1(2) . . . . ?
C30A C31A C36A C35A 179.53(13) . . . . ?
C32A C31A C36A C37A -179.16(13) . . . . ?
C30A C31A C36A C37A 0.5(2) . . . . ?
C35A C36A C37A C42A -177.93(14) . . . . ?
C31A C36A C37A C42A 1.1(2) . . . . ?
C35A C36A C37A C38A 1.9(2) . . . . ?
C31A C36A C37A C38A -179.03(14) . . . . ?
C42A C37A C38A C39A 0.4(2) . . . . ?
C36A C37A C38A C39A -179.48(15) . . . . ?
C37A C38A C39A C40A 0.0(3) . . . . ?
C38A C39A C40A C41A -0.5(3) . . . . ?
C39A C40A C41A C42A 0.6(2) . . . . ?
C38A C37A C42A C41A -0.3(2) . . . . ?
C36A C37A C42A C41A 179.60(13) . . . . ?
C38A C37A C42A C43A 178.56(14) . . . . ?
C36A C37A C42A C43A -1.6(2) . . . . ?
C40A C41A C42A C37A -0.2(2) . . . . ?
C40A C41A C42A C43A -179.06(14) . . . . ?
O4A C30A C43A O5A 1.7(2) . . . . ?
C31A C30A C43A O5A 179.78(13) . . . . ?
O4A C30A C43A C42A -176.93(13) . . . . ?
C31A C30A C43A C42A 1.1(2) . . . . ?
C16A O5A C43A C30A -30.13(19) . . . . ?
C16A O5A C43A C42A 148.55(13) . . . . ?
C37A C42A C43A C30A 0.5(2) . . . . ?
C41A C42A C43A C30A 179.30(14) . . . . ?
C37A C42A C43A O5A -178.22(13) . . . . ?
C41A C42A C43A O5A 0.6(2) . . . . ?
C6B C1B C2B C3B -0.7(3) . . . . ?
C1B C2B C3B C4B 1.0(3) . . . . ?
C2B C3B C4B C5B -0.4(3) . . . . ?
C3B C4B C5B C6B -0.5(3) . . . . ?
C2B C1B C6B C5B -0.3(2) . . . . ?
C2B C1B C6B C7B 179.89(14) . . . . ?
C4B C5B C6B C1B 0.9(2) . . . . ?
C4B C5B C6B C7B -179.28(15) . . . . ?
C15B N1B C7B C6B 173.34(12) . . . . ?
C15B N1B C7B C8B -1.84(15) . . . . ?
C1B C6B C7B N1B 168.94(15) . . . . ?
C5B C6B C7B N1B -10.9(2) . . . . ?
C1B C6B C7B C8B -16.7(2) . . . . ?
C5B C6B C7B C8B 163.48(13) . . . . ?
C15B O1B C8B O3B -88.79(13) . . . . ?
C15B O1B C8B C9B 149.85(12) . . . . ?
C15B O1B C8B C7B 25.67(13) . . . . ?
C29B O3B C8B O1B 18.38(16) . . . . ?
C29B O3B C8B C9B 141.62(11) . . . . ?
C29B O3B C8B C7B -92.35(13) . . . . ?
N1B C7B C8B O1B -15.33(14) . . . . ?
C6B C7B C8B O1B 169.75(12) . . . . ?
N1B C7B C8B O3B 102.29(13) . . . . ?
C6B C7B C8B O3B -72.63(16) . . . . ?
N1B C7B C8B C9B -136.42(13) . . . . ?
C6B C7B C8B C9B 48.65(18) . . . . ?
O1B C8B C9B C10B 112.16(15) . . . . ?
O3B C8B C9B C10B -11.30(17) . . . . ?
C7B C8B C9B C10B -132.22(14) . . . . ?
O1B C8B C9B C14B -72.38(16) . . . . ?
O3B C8B C9B C14B 164.16(12) . . . . ?
C7B C8B C9B C14B 43.24(17) . . . . ?
C14B C9B C10B C11B -0.6(2) . . . . ?
C8B C9B C10B C11B 174.81(13) . . . . ?
C9B C10B C11B C12B -0.8(2) . . . . ?
C10B C11B C12B C13B 1.5(3) . . . . ?
C11B C12B C13B C14B -1.0(3) . . . . ?
C10B C9B C14B C13B 1.1(2) . . . . ?
C8B C9B C14B C13B -174.39(14) . . . . ?
C12B C13B C14B C9B -0.4(2) . . . . ?
C16B O2B C15B O1B -58.50(15) . . . . ?
C16B O2B C15B N1B 61.27(15) . . . . ?
C8B O1B C15B O2B 93.23(13) . . . . ?
C8B O1B C15B N1B -28.61(14) . . . . ?
C7B N1B C15B O2B -103.99(13) . . . . ?
C7B N1B C15B O1B 18.61(14) . . . . ?
C43B O4B C16B O2B -66.15(13) . . . . ?
C43B O4B C16B C17B 173.31(11) . . . . ?
C43B O4B C16B C29B 54.91(14) . . . . ?
C15B O2B C16B O4B 165.67(10) . . . . ?
C15B O2B C16B C17B -80.75(15) . . . . ?
C15B O2B C16B C29B 49.75(16) . . . . ?
O4B C16B C17B C18B 95.20(15) . . . . ?
O2B C16B C17B C18B -17.52(19) . . . . ?
C29B C16B C17B C18B -149.45(13) . . . . ?
O4B C16B C17B C22B -80.28(15) . . . . ?
O2B C16B C17B C22B 167.00(12) . . . . ?
C29B C16B C17B C22B 35.08(18) . . . . ?
C22B C17B C18B C19B -3.4(2) . . . . ?
C16B C17B C18B C19B -178.78(14) . . . . ?
C17B C18B C19B C20B -0.2(2) . . . . ?
C18B C19B C20B C21B 2.0(3) . . . . ?
C19B C20B C21B C22B -0.2(3) . . . . ?
C18B C17B C22B C21B 5.1(2) . . . . ?
C16B C17B C22B C21B -179.44(13) . . . . ?
C18B C17B C22B C23B -173.86(14) . . . . ?
C16B C17B C22B C23B 1.6(2) . . . . ?
C20B C21B C22B C17B -3.3(2) . . . . ?
C20B C21B C22B C23B 175.64(15) . . . . ?
C17B C22B C23B C24B 159.75(15) . . . . ?
C21B C22B C23B C24B -19.1(2) . . . . ?
C17B C22B C23B C28B -19.6(2) . . . . ?
C21B C22B C23B C28B 161.53(15) . . . . ?
C28B C23B C24B C25B -2.3(2) . . . . ?
C22B C23B C24B C25B 178.32(16) . . . . ?
C23B C24B C25B C26B 1.3(3) . . . . ?
C24B C25B C26B C27B 0.0(3) . . . . ?
C25B C26B C27B C28B -0.1(3) . . . . ?
C26B C27B C28B C23B -1.0(2) . . . . ?
C26B C27B C28B C29B -176.84(15) . . . . ?
C24B C23B C28B C27B 2.2(2) . . . . ?
C22B C23B C28B C27B -178.43(14) . . . . ?
C24B C23B C28B C29B 178.07(14) . . . . ?
C22B C23B C28B C29B -2.6(2) . . . . ?
C8B O3B C29B O5B -70.07(14) . . . . ?
C8B O3B C29B C28B 173.04(11) . . . . ?
C8B O3B C29B C16B 53.69(15) . . . . ?
C30B O5B C29B O3B 163.88(11) . . . . ?
C30B O5B C29B C28B -84.15(14) . . . . ?
C30B O5B C29B C16B 36.69(15) . . . . ?
C27B C28B C29B O3B 90.20(16) . . . . ?
C23B C28B C29B O3B -85.70(15) . . . . ?
C27B C28B C29B O5B -24.44(18) . . . . ?
C23B C28B C29B O5B 159.65(13) . . . . ?
C27B C28B C29B C16B -145.88(14) . . . . ?
C23B C28B C29B C16B 38.21(18) . . . . ?
O4B C16B C29B O3B 176.91(10) . . . . ?
O2B C16B C29B O3B -69.26(15) . . . . ?
C17B C16B C29B O3B 62.85(15) . . . . ?
O4B C16B C29B O5B -60.79(13) . . . . ?
O2B C16B C29B O5B 53.04(15) . . . . ?
C17B C16B C29B O5B -174.85(11) . . . . ?
O4B C16B C29B C28B 60.87(13) . . . . ?
O2B C16B C29B C28B 174.70(11) . . . . ?
C17B C16B C29B C28B -53.19(15) . . . . ?
C29B O5B C30B C43B -7.42(19) . . . . ?
C29B O5B C30B C31B 175.38(12) . . . . ?
C43B C30B C31B C32B 179.96(14) . . . . ?
O5B C30B C31B C32B -2.8(2) . . . . ?
C43B C30B C31B C36B -1.8(2) . . . . ?
O5B C30B C31B C36B 175.43(13) . . . . ?
C36B C31B C32B C33B -0.3(2) . . . . ?
C30B C31B C32B C33B 177.87(15) . . . . ?
C31B C32B C33B C34B 0.8(3) . . . . ?
C32B C33B C34B C35B -0.7(3) . . . . ?
C33B C34B C35B C36B 0.1(3) . . . . ?
C34B C35B C36B C31B 0.4(2) . . . . ?
C34B C35B C36B C37B -178.48(16) . . . . ?
C32B C31B C36B C35B -0.3(2) . . . . ?
C30B C31B C36B C35B -178.47(14) . . . . ?
C32B C31B C36B C37B 178.61(14) . . . . ?
C30B C31B C36B C37B 0.4(2) . . . . ?
C35B C36B C37B C38B 2.7(2) . . . . ?
C31B C36B C37B C38B -176.10(14) . . . . ?
C35B C36B C37B C42B -179.61(15) . . . . ?
C31B C36B C37B C42B 1.6(2) . . . . ?
C42B C37B C38B C39B 1.0(2) . . . . ?
C36B C37B C38B C39B 178.66(15) . . . . ?
C37B C38B C39B C40B 0.8(3) . . . . ?
C38B C39B C40B C41B -1.6(2) . . . . ?
C39B C40B C41B C42B 0.7(2) . . . . ?
C40B C41B C42B C37B 1.1(2) . . . . ?
C40B C41B C42B C43B -176.39(14) . . . . ?
C38B C37B C42B C41B -1.9(2) . . . . ?
C36B C37B C42B C41B -179.72(14) . . . . ?
C38B C37B C42B C43B 175.64(14) . . . . ?
C36B C37B C42B C43B -2.1(2) . . . . ?
O5B C30B C43B O4B 0.8(2) . . . . ?
C31B C30B C43B O4B 177.88(13) . . . . ?
O5B C30B C43B C42B -175.83(13) . . . . ?
C31B C30B C43B C42B 1.3(2) . . . . ?
C16B O4B C43B C30B -27.42(18) . . . . ?
C16B O4B C43B C42B 149.39(12) . . . . ?
C41B C42B C43B C30B 178.33(14) . . . . ?
C37B C42B C43B C30B 0.8(2) . . . . ?
C41B C42B C43B O4B 1.6(2) . . . . ?
C37B C42B C43B O4B -176.01(12) . . . . ?
